data_2001803
loop_
_publ_author_name
'Galinis, D. L.'
'Swenson, D. C.'
'Wiemer, D. F.'

_publ_section_title
;
 Structure of a 2'-oxo-8.1'-neolignan
;
_journal_issue 4
_journal_name_full 'Acta Crystallographica Section C'
_journal_page_first 770
_journal_page_last 772
_journal_paper_doi 10.1107/S0108270192009557
_journal_volume 49
_journal_year 1993
_chemical_formula_sum 'C20 H20 O5'
_chemical_formula_weight 340.38
_symmetry_cell_setting orthorhombic
_symmetry_space_group_name_Hall 'P 2ac 2ab'
_symmetry_space_group_name_H-M 'P 21 21 21'
_cell_angle_alpha 90
_cell_angle_beta 90
_cell_angle_gamma 90
_cell_formula_units_Z 4
_cell_length_a 6.628(4)
_cell_length_b 12.604(6)
_cell_length_c 20.774(11)
_cell_volume 1735.4(16)
_diffrn_radiation_type Mo
_diffrn_radiation_wavelength 0.7107
_exptl_absorpt_coefficient_mu 0.0876
_exptl_crystal_density_diffrn 1.308
_exptl_crystal_F_000 720
_cod_data_source_file gr0196.cif
_cod_data_source_block gr0196_structure_1_of_1
_cod_original_cell_volume 1735(3)
_cod_database_code 2001803

loop_
_atom_site_label
_atom_site_fract_x
_atom_site_fract_y
_atom_site_fract_z
O1 -.2492(4) -.1883(2) .70450(10)
O2 .0116(4) -.2209(2) .77460(10)
O3 .6881(4) -.0018(2) .49210(10)
O4 .1180(4) .2307(2) .37370(10)
O5 .4103(5) .3118(2) .40580(10)
C1 .1507(5) -.0614(3) .6076(2)
C1' .3750(5) -.0158(2) .43600(10)
C2 -.0435(6) -.0941(3) .6223(2)
C2' .2149(6) .0517(2) .4059(2)
C3' .2445(5) .1553(3) .39980(10)
C3 -.0724(5) -.1469(3) .6796(2)
C4' .4252(6) .2076(2) .4200(2)
C4 .0822(6) -.1667(3) .72150(10)
C5' .5781(6) .1595(3) .4493(2)
C5 .2737(6) -.1351(3) .7090(2)
C6' .5600(5) .0463(3) .46200(10)
C6 .3049(6) -.0812(3) .6514(2)
C7' .4631(6) -.0935(3) .3843(2)
C7 .1959(6) -.0069(3) .5443(2)
C8 .2873(6) -.0812(2) .4933(2)
C8' .5794(8) -.0404(3) .3311(2)
C9 .1330(7) -.1648(3) .4731(2)
C9' .7617(7) -.0645(3) .3126(2)
C10 -.1948(7) -.2391(4) .7635(2)
C10' .2215(7) .3299(3) .3751(2)

loop_
_geom_bond_atom_site_label_1
_geom_bond_atom_site_label_2
_geom_bond_distance
O1 C3 1.383(4)
O1 C10 1.427(5)
O2 C4 1.377(4)
O2 C10 1.408(5)
O3 C6' 1.216(4)
O4 C3' 1.376(4)
O4 C10' 1.424(5)
O5 C4' 1.345(4)
O5 C10' 1.424(5)
C1 C2 1.386(5)
C1 C6 1.389(5)
C1 C7 1.510(5)
C1' C2' 1.496(5)
C1' C6' 1.551(5)
C1' C7' 1.564(5)
C1' C8 1.557(4)
C2 C3 1.374(5)
C2' C3' 1.323(5)
C3' C4' 1.430(5)
C3 C4 1.366(5)
C4' C5' 1.328(5)
C4 C5 1.356(5)
C5' C6' 1.452(5)
C5 C6 1.388(5)
C7' C8' 1.502(5)
C7 C8 1.535(5)
C8 C9 1.525(5)
C8' C9' 1.305(6)
